data_4112709
loop_
_publ_author_name
'Wanzhi Chen'
'Shigeru Shimada'
'Masato Tanaka'
'Yuka Kobayashi'
'Kazuhiko Saigo'

_publ_contact_author_address
;
National Institute of Advanced Industrial Science and Technology,
Tukuba Central 5, Tsukuba, Ibaraki 305-8565, Japan
;
_publ_contact_author_email s-shimada@aist.go.jp
_publ_contact_author_fax +81-29-861-4511
_publ_contact_author_name 'Shigeru Shimada'
_publ_contact_author_phone +81-29-861-6257
_publ_section_title
;
 Reaction of [2-(SiH3)C6H4]2SiH2 with Ni(Et2PCH2CH2PEt2)(PEt3)2:
 Characterization of \h2-(Si-H)Ni and NiIV-H Complexes
;
_journal_name_full 'Journal of the American Chemical Society'
_journal_page_first 8072
_journal_page_last 8073
_journal_paper_doi 10.1021/ja039244k
_journal_volume 126
_journal_year 2004
_chemical_absolute_configuration 'CHOOSE rm ad rmad syn or unk'
_chemical_formula_moiety 'C22 H38 Ni P2 Si3 '
_chemical_formula_sum 'C22 H38 Ni P2 Si3'
_chemical_formula_weight 507.45
_space_group_IT_number 4
_symmetry_cell_setting monoclinic
_symmetry_Int_Tables_number 4
_symmetry_space_group_name_Hall 'P 2yb'
_symmetry_space_group_name_H-M 'P 1 21 1'
_atom_sites_solution_hydrogens mixed
_atom_sites_solution_primary direct
_atom_sites_solution_secondary difmap
_audit_creation_date 2004-02-02
_audit_creation_method 'by CrystalStructure 3.6.0'
_cell_angle_alpha 90
_cell_angle_beta 101.7990(10)
_cell_angle_gamma 90
_cell_formula_units_Z 2
_cell_length_a 9.2218(4)
_cell_length_b 14.3152(6)
_cell_length_c 9.8666(4)
_cell_measurement_reflns_used 6183
_cell_measurement_temperature 113(2)
_cell_measurement_theta_max 28.257
_cell_measurement_theta_min 2.544
_cell_volume 1274.99(9)
_computing_cell_refinement 'Bruker SMART'
_computing_data_collection 'Bruker SMART'
_computing_data_reduction CrystalStructure
_computing_publication_material 'CrystalStructure 2003'
_computing_structure_refinement CRYSTALS
_computing_structure_solution SIR97
_diffrn_ambient_temperature 113(2)
_diffrn_detector_area_resol_mean '8.366 [pixels/mm]'
_diffrn_measured_fraction_theta_full 0.9967
_diffrn_measured_fraction_theta_max 0.9967
_diffrn_measurement_device_type 'CCD area detector'
_diffrn_measurement_method 'phi and omega scans'
_diffrn_radiation_monochromator graphite
_diffrn_radiation_source 'fine-focus sealed tube'
_diffrn_radiation_type 'Mo K\a'
_diffrn_radiation_wavelength 0.7107
_diffrn_reflns_av_R_equivalents 0.032
_diffrn_reflns_limit_h_max 12
_diffrn_reflns_limit_h_min -12
_diffrn_reflns_limit_k_max 18
_diffrn_reflns_limit_k_min -19
_diffrn_reflns_limit_l_max 13
_diffrn_reflns_limit_l_min -9
_diffrn_reflns_number 8989
_diffrn_reflns_theta_full 28.27
_diffrn_reflns_theta_max 28.27
_exptl_absorpt_coefficient_mu 1.035
_exptl_absorpt_correction_T_max 0.9405
_exptl_absorpt_correction_T_min 0.9036
_exptl_absorpt_correction_type empirical
_exptl_absorpt_process_details 'SADABS; Sheldrick 1996'
_exptl_crystal_colour 'pale yellow'
_exptl_crystal_density_diffrn 1.322
_exptl_crystal_description prismatic
_exptl_crystal_F_000 540.00
_exptl_crystal_size_max 0.10
_exptl_crystal_size_mid 0.08
_exptl_crystal_size_min 0.06
_refine_diff_density_max 1.45
_refine_diff_density_min -1.07
_refine_ls_abs_structure_details 'Flack, H. D. (1983), Acta Cryst. A39, 876-881.'
_refine_ls_abs_structure_Flack 0.016(8)
_refine_ls_extinction_method none
_refine_ls_goodness_of_fit_ref 1.042
_refine_ls_hydrogen_treatment mixed
_refine_ls_number_parameters 370
_refine_ls_number_reflns 8974
_refine_ls_R_factor_gt 0.0270
_refine_ls_shift/su_max 0.0000
_refine_ls_structure_factor_coef Fsqd
_refine_ls_weighting_details 'w = 1/[0.9030\s(Fo^2^)]/(4Fo^2^)'
_refine_ls_weighting_scheme calc
_refine_ls_wR_factor_ref 0.0690
_reflns_number_gt 8626
_reflns_number_total 8974
_reflns_threshold_expression F^2^>2.0\s(F^2^)
_cod_data_source_file ja039244ksi20040206_044714.cif
_cod_data_source_block General
_cod_original_sg_symbol_Hall p_2yb
_cod_original_formula_sum 'C22 H38 Ni P2 Si3 '
_cod_database_code 4112709

loop_
_symmetry_equiv_pos_as_xyz
x,y,z
-x,y+1/2,-z

loop_
_atom_site_label
_atom_site_type_symbol
_atom_site_fract_x
_atom_site_fract_y
_atom_site_fract_z
_atom_site_U_iso_or_equiv
_atom_site_adp_type
_atom_site_occupancy
_atom_site_symmetry_multiplicity
_atom_site_calc_flag
_atom_site_refinement_flags
Ni(1) Ni 0.15099(2) 0.82404(4) 0.25046(2) 0.01429(5) Uani 1.00 1 d .
P(1) P 0.11751(6) 0.75750(5) 0.44448(5) 0.02188(13) Uani 1.00 1 d .
P(2) P -0.05673(5) 0.75880(5) 0.14335(5) 0.01958(12) Uani 1.00 1 d .
Si(1) Si 0.38480(6) 0.76942(5) 0.28076(6) 0.01888(13) Uani 1.00 1 d .
Si(2) Si 0.27294(5) 0.96388(5) 0.32870(5) 0.01586(12) Uani 1.00 1 d .
Si(3) Si 0.19907(6) 0.85444(5) 0.04086(5) 0.01768(13) Uani 1.00 1 d .
C(1) C 0.4867(2) 0.8293(2) 0.4443(2) 0.0180(4) Uani 1.00 1 d .
C(2) C 0.6040(2) 0.7925(2) 0.5417(2) 0.0231(5) Uani 1.00 1 d .
C(3) C 0.6663(2) 0.8429(2) 0.6596(2) 0.0297(6) Uani 1.00 1 d .
C(4) C 0.6136(2) 0.9310(2) 0.6804(2) 0.0325(6) Uani 1.00 1 d .
C(5) C 0.4979(2) 0.9695(2) 0.5840(2) 0.0248(5) Uani 1.00 1 d .
C(6) C 0.4318(2) 0.91904(13) 0.4663(2) 0.0188(5) Uani 1.00 1 d .
C(7) C 0.3465(2) 1.01118(13) 0.1778(2) 0.0184(5) Uani 1.00 1 d .
C(8) C 0.4308(2) 1.0939(1) 0.1893(2) 0.0236(5) Uani 1.00 1 d .
C(9) C 0.4871(2) 1.1263(2) 0.0780(2) 0.0291(6) Uani 1.00 1 d .
C(10) C 0.4602(2) 1.0770(2) -0.0459(2) 0.0296(6) Uani 1.00 1 d .
C(11) C 0.3784(2) 0.9962(2) -0.0584(2) 0.0262(6) Uani 1.00 1 d .
C(12) C 0.3188(2) 0.9619(1) 0.0521(2) 0.0192(5) Uani 1.00 1 d .
C(13) C -0.0748(3) 0.7295(2) 0.4209(3) 0.0236(7) Uani 0.78 1 d P
C(14) C -0.1342(2) 0.6902(2) 0.2714(2) 0.0292(6) Uani 1.00 1 d .
C(15) C 0.2153(3) 0.6439(2) 0.4909(3) 0.0281(8) Uani 0.78 1 d P
C(16) C 0.1752(4) 0.5885(2) 0.6102(4) 0.0394(10) Uani 0.78 1 d P
C(17) C 0.1616(3) 0.8181(2) 0.6144(3) 0.0293(7) Uani 0.78 1 d P
C(18) C 0.0782(3) 0.9109(2) 0.6146(3) 0.0367(7) Uani 1.00 1 d .
C(19) C -0.0541(3) 0.6742(2) 0.0044(2) 0.0309(6) Uani 1.00 1 d .
C(20) C 0.0611(3) 0.5974(2) 0.0409(3) 0.0380(7) Uani 1.00 1 d .
C(21) C -0.2114(2) 0.8335(2) 0.0643(2) 0.0276(5) Uani 1.00 1 d .
C(22) C -0.2523(2) 0.9069(2) 0.1617(3) 0.0326(6) Uani 1.00 1 d .
C(23) C -0.0098(7) 0.6581(3) 0.3913(8) 0.043(4) Uani 0.22 1 d P
C(24) C 0.2450(9) 0.7007(8) 0.5901(8) 0.036(3) Uani 0.22 1 d P
C(25) C 0.1586(13) 0.6532(9) 0.6858(12) 0.037(3) Uani 0.22 1 d P
C(26) C -0.0045(3) 0.8298(4) 0.5296(8) 0.032(3) Uani 0.22 1 d P
H(1) H 0.094(3) 0.918(2) 0.273(3) 0.053(8) Uiso 1.00 1 d .
H(2) H 0.467(2) 0.780(2) 0.183(2) 0.024(6) Uiso 1.00 1 d .
H(3) H 0.405(3) 0.670(2) 0.312(3) 0.042(7) Uiso 1.00 1 d .
H(4) H 0.213(3) 1.042(2) 0.396(2) 0.026(6) Uiso 1.00 1 d .
H(5) H 0.253(3) 0.784(2) -0.029(3) 0.046(8) Uiso 1.00 1 d .
H(6) H 0.062(3) 0.878(2) -0.053(3) 0.037(7) Uiso 1.00 1 d .
H(7) H 0.6419 0.7324 0.5273 0.028 Uiso 1.00 1 c R
H(8) H 0.7451 0.8168 0.7260 0.034 Uiso 1.00 1 c R
H(9) H 0.6566 0.9654 0.7609 0.038 Uiso 1.00 1 c R
H(10) H 0.4637 1.0306 0.5980 0.029 Uiso 1.00 1 c R
H(11) H 0.4495 1.1276 0.2740 0.027 Uiso 1.00 1 c R
H(12) H 0.5434 1.1824 0.0864 0.034 Uiso 1.00 1 c R
H(13) H 0.4988 1.0992 -0.1221 0.036 Uiso 1.00 1 c R
H(14) H 0.3620 0.9627 -0.1433 0.032 Uiso 1.00 1 c R
H(15) H -0.0882 0.6838 0.4871 0.029 Uiso 0.78 1 c R
H(16) H -0.1286 0.7843 0.4336 0.029 Uiso 0.78 1 c R
H(17) H -0.1051 0.6268 0.2678 0.037 Uiso 0.78 1 c R
H(18) H -0.2392 0.6942 0.2498 0.036 Uiso 0.78 1 c R
H(19) H 0.3141 0.667 0.507 0.025 Uiso 0.78 1 c P
H(20) H 0.195 0.610 0.406 0.030 Uiso 0.78 1 c P
H(21) H 0.224 0.5299 0.614 0.039 Uiso 0.78 1 c P
H(22) H 0.0715 0.579 0.598 0.027 Uiso 0.78 1 c P
H(23) H 0.210 0.622 0.694 0.022 Uiso 0.78 1 c P
H(24) H 0.1353 0.7783 0.6825 0.036 Uiso 0.78 1 c R
H(25) H 0.2651 0.8302 0.6370 0.036 Uiso 0.78 1 c R
H(26) H -0.0258 0.909 0.580 0.024 Uiso 0.78 1 c P
H(27) H 0.123 0.9526 0.560 0.017 Uiso 0.78 1 c P
H(28) H 0.098 0.931 0.7082 0.037 Uiso 0.78 1 c P
H(29) H -0.0347 0.7071 -0.0736 0.036 Uiso 1.00 1 c R
H(30) H -0.1490 0.6458 -0.0189 0.036 Uiso 1.00 1 c R
H(31) H 0.0498 0.5536 -0.0329 0.046 Uiso 1.00 1 c R
H(32) H 0.0485 0.5663 0.1228 0.046 Uiso 1.00 1 c R
H(33) H 0.1573 0.6242 0.0555 0.046 Uiso 1.00 1 c R
H(34) H -0.2955 0.7951 0.0326 0.032 Uiso 1.00 1 c R
H(35) H -0.1854 0.8648 -0.0123 0.032 Uiso 1.00 1 c R
H(36) H -0.1670 0.9426 0.2004 0.038 Uiso 1.00 1 c R
H(37) H -0.3266 0.9471 0.1120 0.039 Uiso 1.00 1 c R
H(38) H -0.2885 0.8759 0.2332 0.039 Uiso 1.00 1 c R

loop_
_atom_site_aniso_label
_atom_site_aniso_U_11
_atom_site_aniso_U_22
_atom_site_aniso_U_33
_atom_site_aniso_U_12
_atom_site_aniso_U_13
_atom_site_aniso_U_23
Ni(1) 0.01512(10) 0.01376(10) 0.01412(11) -0.00111(9) 0.00327(8) 0.00064(9)
P(1) 0.0280(3) 0.0200(2) 0.0192(3) -0.0021(2) 0.0086(2) 0.0034(2)
P(2) 0.0169(2) 0.0176(2) 0.0236(3) -0.0033(2) 0.0026(2) -0.0026(2)
Si(1) 0.0202(3) 0.0181(3) 0.0179(3) 0.0047(2) 0.0028(2) -0.0019(2)
Si(2) 0.0157(2) 0.0141(2) 0.0175(3) -0.0001(2) 0.0027(2) -0.0013(2)
Si(3) 0.0195(3) 0.0189(2) 0.0148(3) -0.0010(2) 0.0039(2) 0.0006(2)
C(1) 0.0167(8) 0.0220(9) 0.0166(9) -0.0001(8) 0.0065(7) 0.0007(8)
C(2) 0.0166(9) 0.0309(10) 0.0224(11) 0.0018(7) 0.0053(8) 0.0037(8)
C(3) 0.0200(10) 0.044(1) 0.0225(11) 0.0027(9) -0.0017(8) 0.0043(9)
C(4) 0.0279(11) 0.046(1) 0.0207(12) -0.0072(10) -0.0019(9) -0.0057(10)
C(5) 0.0251(10) 0.0253(10) 0.0237(11) -0.0042(8) 0.0047(8) -0.0037(8)
C(6) 0.0172(9) 0.0215(9) 0.0177(10) -0.0025(7) 0.0036(7) 0.0017(7)
C(7) 0.0140(9) 0.0160(9) 0.0248(11) 0.0005(7) 0.0031(8) 0.0067(7)
C(8) 0.0172(9) 0.0187(9) 0.0319(12) 0.0002(7) -0.0020(8) 0.0041(8)
C(9) 0.0182(10) 0.0220(10) 0.046(2) -0.0019(8) 0.0038(9) 0.0135(10)
C(10) 0.0232(11) 0.0330(12) 0.035(1) 0.0003(9) 0.0113(9) 0.0171(10)
C(11) 0.0257(11) 0.0304(11) 0.0238(12) 0.0030(9) 0.0079(9) 0.0064(8)
C(12) 0.0162(9) 0.0203(9) 0.0209(10) 0.0025(7) 0.0038(7) 0.0052(8)
C(13) 0.0199(12) 0.0288(13) 0.024(2) 0.0000(10) 0.0080(10) 0.0065(11)
C(14) 0.0259(11) 0.0211(10) 0.044(1) -0.0074(8) 0.0146(10) 0.0013(9)
C(15) 0.024(1) 0.024(1) 0.036(2) -0.0007(11) 0.0050(12) 0.0115(12)
C(16) 0.031(2) 0.043(2) 0.043(2) 0.002(1) 0.004(1) 0.025(2)
C(17) 0.0310(13) 0.040(2) 0.0170(13) -0.012(1) 0.0059(10) 0.0025(13)
C(18) 0.052(2) 0.0358(13) 0.0249(13) -0.0061(11) 0.0144(11) -0.0074(10)
C(19) 0.0299(12) 0.0261(11) 0.0350(13) -0.0063(9) 0.0022(10) -0.0134(9)
C(20) 0.041(1) 0.0252(11) 0.050(2) 0.0007(10) 0.0128(12) -0.0130(10)
C(21) 0.0185(9) 0.0289(11) 0.0329(12) -0.0011(9) -0.0005(8) 0.0015(10)
C(22) 0.0196(10) 0.0270(11) 0.050(2) 0.0029(8) 0.0053(10) -0.0023(10)
C(23) 0.044(7) 0.039(6) 0.051(8) -0.009(5) 0.022(6) 0.012(5)
C(24) 0.034(6) 0.038(6) 0.040(7) 0.003(5) 0.015(5) 0.021(5)
C(25) 0.033(6) 0.040(6) 0.039(7) -0.005(6) 0.013(5) 0.013(5)
C(26) 0.045(6) 0.027(5) 0.027(5) -0.001(5) 0.014(4) 0.002(5)

loop_
_atom_type_symbol
_atom_type_description
_atom_type_scat_dispersion_real
_atom_type_scat_dispersion_imag
_atom_type_scat_source
C C 0.003 0.002
;
International Tables for Crystallography
(1992, Vol. C, Tables 4.2.6.8 and 6.1.1.4)
;
H H 0.000 0.000
;
International Tables for Crystallography
(1992, Vol. C, Table 6.1.1.4)
;
P P 0.102 0.094
;
International Tables for Crystallography
(1992, Vol. C, Tables 4.2.6.8 and 6.1.1.4)
;
Si Si 0.082 0.070
;
International Tables for Crystallography
(1992, Vol. C, Tables 4.2.6.8 and 6.1.1.4)
;
Ni Ni 0.339 1.112
;
International Tables for Crystallography
(1992, Vol. C, Tables 4.2.6.8 and 6.1.1.4)
;

loop_
_geom_angle_atom_site_label_1
_geom_angle_atom_site_label_2
_geom_angle_atom_site_label_3
_geom_angle
_geom_angle_publ_flag
P(1) Ni(1) P(2) 88.34(2) yes
P(1) Ni(1) Si(1) 91.99(3) yes
P(1) Ni(1) Si(2) 102.97(2) yes
P(1) Ni(1) Si(3) 165.49(4) yes
P(1) Ni(1) H(1) 98(1) no
P(2) Ni(1) Si(1) 129.20(3) yes
P(2) Ni(1) Si(2) 146.32(3) yes
P(2) Ni(1) Si(3) 87.50(2) yes
P(2) Ni(1) H(1) 99(1) no
Si(1) Ni(1) Si(2) 82.61(2) yes
Si(1) Ni(1) Si(3) 79.96(2) yes
Si(1) Ni(1) H(1) 130(1) no
Si(2) Ni(1) Si(3) 88.05(3) yes
Si(2) Ni(1) H(1) 48(1) no
Si(3) Ni(1) H(1) 96(1) no
C(13) P(1) C(15) 104.6(1) yes
C(13) P(1) C(17) 104.5(1) yes
C(13) P(1) Ni(1) 107.10(9) yes
C(15) P(1) C(17) 100.3(1) yes
C(15) P(1) Ni(1) 116.1(1) yes
C(17) P(1) Ni(1) 122.4(1) yes
C(23) P(1) C(24) 98.5(4) yes
C(23) P(1) C(26) 98.6(3) yes
C(23) P(1) Ni(1) 106.1(2) yes
C(24) P(1) C(26) 104.0(4) yes
C(24) P(1) Ni(1) 133.0(3) yes
C(26) P(1) Ni(1) 110.9(2) yes
C(14) P(2) C(19) 103.0(1) yes
C(14) P(2) C(21) 103.0(1) yes
C(14) P(2) Ni(1) 108.47(6) yes
C(19) P(2) C(21) 101.3(1) yes
C(19) P(2) Ni(1) 119.79(8) yes
C(21) P(2) Ni(1) 118.98(8) yes
C(1) Si(1) H(2) 107.6(8) no
C(1) Si(1) H(3) 104(1) no
C(1) Si(1) Ni(1) 104.46(6) yes
H(2) Si(1) H(3) 101(1) no
H(2) Si(1) Ni(1) 121.8(8) no
H(3) Si(1) Ni(1) 116(1) no
Ni(1) Si(2) H(1) 38.8(9) yes
C(6) Si(2) C(7) 109.74(9) yes
C(6) Si(2) H(1) 129.4(9) yes
C(6) Si(2) H(4) 103.8(8) no
C(6) Si(2) Ni(1) 101.24(6) yes
C(7) Si(2) H(1) 110(1) yes
C(7) Si(2) H(4) 108.5(9) no
C(7) Si(2) Ni(1) 105.80(6) yes
H(4) Si(2) Ni(1) 126.8(9) no
H(1) Si(2) H(4) 90(1) yes
C(12) Si(3) H(5) 111(1) no
C(12) Si(3) H(6) 105(1) no
C(12) Si(3) Ni(1) 109.14(7) yes
H(5) Si(3) H(6) 102(1) no
H(5) Si(3) Ni(1) 118(1) no
H(6) Si(3) Ni(1) 108(1) no
C(2) C(1) C(6) 119.3(2) yes
C(2) C(1) Si(1) 126.5(2) yes
C(6) C(1) Si(1) 114.2(1) yes
C(3) C(2) H(7) 119.6 no
C(3) C(2) C(1) 120.7(2) yes
H(7) C(2) C(1) 119.7 no
C(4) C(3) H(8) 120.0 no
C(4) C(3) C(2) 120.0(2) yes
H(8) C(3) C(2) 120.0 no
C(5) C(4) H(9) 119.8 no
C(5) C(4) C(3) 120.3(2) yes
H(9) C(4) C(3) 119.9 no
C(6) C(5) H(10) 119.7 no
C(6) C(5) C(4) 120.5(2) yes
H(10) C(5) C(4) 119.8 no
Si(2) C(6) C(1) 116.5(1) yes
Si(2) C(6) C(5) 124.2(1) yes
C(1) C(6) C(5) 119.2(2) yes
C(8) C(7) C(12) 119.4(2) yes
C(8) C(7) Si(2) 121.4(2) yes
C(12) C(7) Si(2) 119.2(1) yes
C(9) C(8) H(11) 119.8 no
C(9) C(8) C(7) 120.5(2) yes
H(11) C(8) C(7) 119.8 no
C(10) C(9) H(12) 120.1 no
C(10) C(9) C(8) 119.9(2) yes
H(12) C(9) C(8) 120.0 no
C(11) C(10) H(13) 119.9 no
C(11) C(10) C(9) 120.2(2) yes
H(13) C(10) C(9) 119.9 no
C(12) C(11) H(14) 119.3 no
C(12) C(11) C(10) 121.3(2) yes
H(14) C(11) C(10) 119.4 no
Si(3) C(12) C(7) 117.4(2) yes
Si(3) C(12) C(11) 123.8(1) yes
C(7) C(12) C(11) 118.7(2) yes
C(14) C(13) H(15) 109.3 no
C(14) C(13) H(16) 109.2 no
C(14) C(13) P(1) 110.4(2) yes
H(15) C(13) H(16) 109.5 no
H(15) C(13) P(1) 109.3 no
H(16) C(13) P(1) 109.2 no
C(23) C(14) P(2) 110.5(3) yes
H(17) C(14) H(18) 109.5 no
H(17) C(14) P(2) 109.3 no
H(17) C(14) C(13) 109.3 no
H(18) C(14) P(2) 109.4 no
H(18) C(14) C(13) 109.4 no
P(2) C(14) C(13) 110.0(2) yes
C(16) C(15) H(19) 114(1) no
C(16) C(15) H(20) 112(1) no
C(16) C(15) P(1) 117.4(2) yes
H(19) C(15) H(20) 109 no
H(19) C(15) P(1) 98 no
H(20) C(15) P(1) 103 no
H(21) C(16) H(22) 109 no
H(21) C(16) H(23) 109 no
H(21) C(16) C(15) 107 no
H(22) C(16) H(23) 109 no
H(22) C(16) C(15) 112 no
H(23) C(16) C(15) 108 no
C(18) C(17) H(24) 108.5 no
C(18) C(17) H(25) 108.7 no
C(18) C(17) P(1) 112.8(2) yes
H(24) C(17) H(25) 109.5 no
H(24) C(17) P(1) 108.5 no
H(25) C(17) P(1) 108.8 no
H(26) C(18) H(27) 109 no
H(26) C(18) H(28) 109 no
H(26) C(18) C(17) 116 no
H(27) C(18) H(28) 109 no
H(27) C(18) C(17) 105 no
H(28) C(18) C(17) 105 no
C(20) C(19) H(29) 108.2 no
C(20) C(19) H(30) 108.2 no
C(20) C(19) P(2) 114.6(2) yes
H(29) C(19) H(30) 109.5 no
H(29) C(19) P(2) 108.2 no
H(30) C(19) P(2) 108.1 no
H(31) C(20) H(32) 109.3 no
H(31) C(20) H(33) 109.6 no
H(31) C(20) C(19) 109.5 no
H(32) C(20) H(33) 109.4 no
H(32) C(20) C(19) 109.8 no
H(33) C(20) C(19) 109.2 no
C(22) C(21) H(34) 108.4 no
C(22) C(21) H(35) 108.2 no
C(22) C(21) P(2) 114.0(1) yes
H(34) C(21) H(35) 109.5 no
H(34) C(21) P(2) 108.4 no
H(35) C(21) P(2) 108.3 no
H(36) C(22) H(37) 109.4 no
H(36) C(22) H(38) 109.9 no
H(36) C(22) C(21) 109.5 no
H(37) C(22) H(38) 109.9 no
H(37) C(22) C(21) 109.7 no
H(38) C(22) C(21) 108.5 no
C(14) C(23) P(1) 108.6(3) yes
C(25) C(24) P(1) 110.5(6) yes
C(18) C(26) P(1) 112.9(2) yes
Ni(1) H(1) Si(2) 92(1) yes

loop_
_geom_bond_atom_site_label_1
_geom_bond_atom_site_label_2
_geom_bond_distance
_geom_bond_publ_flag
Ni(1) P(1) 2.2156(6) yes
Ni(1) P(2) 2.1978(6) yes
Ni(1) Si(1) 2.2552(6) yes
Ni(1) Si(2) 2.3480(8) yes
Ni(1) Si(3) 2.2445(6) yes
Ni(1) H(1) 1.47(3) yes
P(1) C(13) 1.786(3) yes
P(1) C(15) 1.871(3) yes
P(1) C(17) 1.857(3) yes
P(1) C(23) 1.851(5) yes
P(1) C(24) 1.848(8) yes
P(1) C(26) 1.852(6) yes
P(2) C(14) 1.854(2) yes
P(2) C(19) 1.833(2) yes
P(2) C(21) 1.825(2) yes
Si(1) C(1) 1.897(2) yes
Si(1) H(2) 1.35(2) no
Si(1) H(3) 1.46(3) no
Si(2) C(6) 1.894(2) yes
Si(2) C(7) 1.884(2) yes
Si(2) H(1) 1.75(3) yes
Si(2) H(4) 1.46(2) no
Si(3) C(12) 1.884(2) yes
Si(3) H(5) 1.37(3) no
Si(3) H(6) 1.45(2) no
C(1) C(2) 1.395(2) yes
C(1) C(6) 1.414(3) yes
C(2) C(3) 1.389(3) yes
C(2) H(7) 0.950 no
C(3) C(4) 1.382(3) yes
C(3) H(8) 0.950 no
C(4) C(5) 1.389(3) yes
C(4) H(9) 0.950 no
C(5) C(6) 1.397(3) yes
C(5) H(10) 0.950 no
C(7) C(8) 1.408(3) yes
C(7) C(12) 1.404(3) yes
C(8) C(9) 1.387(3) yes
C(8) H(11) 0.950 no
C(9) C(10) 1.389(3) yes
C(9) H(12) 0.950 no
C(10) C(11) 1.372(3) yes
C(10) H(13) 0.950 no
C(11) C(12) 1.407(3) yes
C(11) H(14) 0.950 no
C(13) C(14) 1.569(3) yes
C(13) H(15) 0.950 no
C(13) H(16) 0.950 no
C(14) C(23) 1.540(7) yes
C(14) H(17) 0.950 no
C(14) H(18) 0.950 no
C(15) C(16) 1.526(5) yes
C(15) H(19) 0.950 no
C(15) H(20) 0.950 no
C(16) H(21) 0.950 no
C(16) H(22) 0.950 no
C(16) H(23) 0.950 no
C(17) C(18) 1.535(4) yes
C(17) H(24) 0.950 no
C(17) H(25) 0.950 no
C(18) C(26) 1.540(6) yes
C(18) H(26) 0.950 no
C(18) H(27) 0.950 no
C(18) H(28) 0.950 no
C(19) C(20) 1.521(3) yes
C(19) H(29) 0.950 no
C(19) H(30) 0.950 no
C(20) H(31) 0.950 no
C(20) H(32) 0.950 no
C(20) H(33) 0.950 no
C(21) C(22) 1.523(3) yes
C(21) H(34) 0.950 no
C(21) H(35) 0.950 no
C(22) H(36) 0.950 no
C(22) H(37) 0.950 no
C(22) H(38) 0.950 no
C(24) C(25) 1.52(2) yes
